data_4089580
loop_
_publ_author_name
'Schr\"oder, Fabian G.'
'Lichtenberg, Crispin'
'Elfferding, Michael'
'Sundermeyer, J\"org'

_publ_section_title
;
 Deprotonated P-ylides As Templates for Novel Cyclopentadienyl
 Phosphonioalkyl, -alkylidene, and -alkylidyne (CpPC) Constrained-Geometry
 Complexes
;
_journal_issue 18
_journal_name_full Organometallics
_journal_page_first 5082
_journal_paper_doi 10.1021/om4005548
_journal_volume 32
_journal_year 2013
_chemical_formula_moiety 'C33 H49 P Si2 Zr'
_chemical_formula_sum 'C33 H49 P Si2 Zr'
_chemical_formula_weight 624.09
_chemical_name_common 'compound 5c'
_space_group_IT_number 14
_space_group_name_Hall '-P 2yn'
_space_group_name_H-M_alt 'P 1 21/n 1'
_symmetry_cell_setting monoclinic
_symmetry_space_group_name_Hall '-P 2yn'
_symmetry_space_group_name_H-M 'P 1 21/n 1'
_atom_sites_solution_hydrogens geom
_atom_sites_solution_primary direct
_atom_sites_solution_secondary difmap
_audit_creation_method SHELXL-97
_cell_angle_alpha 90.00
_cell_angle_beta 99.895(3)
_cell_angle_gamma 90.00
_cell_formula_units_Z 4
_cell_length_a 10.1659(4)
_cell_length_b 18.0921(7)
_cell_length_c 18.9573(8)
_cell_measurement_reflns_used 8675
_cell_measurement_temperature 100(2)
_cell_measurement_theta_max 27.06
_cell_measurement_theta_min 2.18
_cell_volume 3434.8(2)
_computing_cell_refinement 'STOE X-AREA'
_computing_data_collection 'STOE X-AREA'
_computing_data_reduction 'STOE X-RED'
_computing_molecular_graphics 'Diamond 3.0 (Brandenburg, 2004)'
_computing_publication_material 'WinGX publication routines (Farrugia, 1999)'
_computing_structure_refinement 'SHELXL-97 (Sheldrick, 2008)'
_computing_structure_solution 'SIR97 (Giacovazzo et al, 1997)'
_diffrn_ambient_temperature 100(2)
_diffrn_detector_area_resol_mean 6.67
_diffrn_measured_fraction_theta_full 0.990
_diffrn_measured_fraction_theta_max 0.989
_diffrn_measurement_device_type 'STOE IPDS 2'
_diffrn_measurement_method 'rotation method'
_diffrn_radiation_monochromator graphite
_diffrn_radiation_source 'fine-focus sealed tube'
_diffrn_radiation_type MoK\a
_diffrn_radiation_wavelength 0.71073
_diffrn_reflns_av_R_equivalents 0.0701
_diffrn_reflns_av_sigmaI/netI 0.1405
_diffrn_reflns_limit_h_max 12
_diffrn_reflns_limit_h_min -11
_diffrn_reflns_limit_k_max 22
_diffrn_reflns_limit_k_min -22
_diffrn_reflns_limit_l_max 20
_diffrn_reflns_limit_l_min -23
_diffrn_reflns_number 19468
_diffrn_reflns_theta_full 25.00
_diffrn_reflns_theta_max 26.71
_diffrn_reflns_theta_min 1.57
_exptl_absorpt_coefficient_mu 0.455
_exptl_absorpt_correction_T_max 1.0223
_exptl_absorpt_correction_T_min 0.8266
_exptl_absorpt_correction_type multi-scan
_exptl_absorpt_process_details
;
[c.f. r.h. blessing, acta cryst. (1995), a51, 33-38]
;
_exptl_crystal_colour yellow
_exptl_crystal_density_diffrn 1.207
_exptl_crystal_density_method 'not measured'
_exptl_crystal_description prism
_exptl_crystal_F_000 1320
_exptl_crystal_size_max 0.33
_exptl_crystal_size_mid 0.27
_exptl_crystal_size_min 0.16
_refine_diff_density_max 0.737
_refine_diff_density_min -0.383
_refine_diff_density_rms 0.061
_refine_ls_extinction_method none
_refine_ls_goodness_of_fit_ref 0.663
_refine_ls_hydrogen_treatment mixed
_refine_ls_matrix_type full
_refine_ls_number_parameters 348
_refine_ls_number_reflns 7191
_refine_ls_number_restraints 6
_refine_ls_restrained_S_all 0.663
_refine_ls_R_factor_all 0.0719
_refine_ls_R_factor_gt 0.0327
_refine_ls_shift/su_max 0.010
_refine_ls_shift/su_mean 0.001
_refine_ls_structure_factor_coef Fsqd
_refine_ls_weighting_details 'calc w=1/[\s^2^(Fo^2^)+(0.0139P)^2^+0.0000P] where P=(Fo^2^+2Fc^2^)/3'
_refine_ls_weighting_scheme calc
_refine_ls_wR_factor_gt 0.0554
_refine_ls_wR_factor_ref 0.0592
_reflns_number_gt 4016
_reflns_number_total 7191
_reflns_threshold_expression >2\s(I)
_cod_data_source_file om4005548_si_001.cif
_cod_data_source_block cpd5c
_cod_original_sg_symbol_H-M 'P 21/n'
_cod_database_code 4089580

loop_
_symmetry_equiv_pos_as_xyz
'x, y, z'
'-x+1/2, y+1/2, -z+1/2'
'-x, -y, -z'
'x-1/2, -y-1/2, z-1/2'

loop_
_atom_site_label
_atom_site_type_symbol
_atom_site_fract_x
_atom_site_fract_y
_atom_site_fract_z
_atom_site_U_iso_or_equiv
_atom_site_adp_type
_atom_site_occupancy
_atom_site_symmetry_multiplicity
_atom_site_calc_flag
_atom_site_refinement_flags
C1 C 0.1774(3) 0.83730(13) 0.68078(16) 0.0194(6) Uani 1 1 d .
C2 C 0.2726(3) 0.80115(13) 0.73419(14) 0.0184(6) Uani 1 1 d .
H2 H 0.2763 0.8035 0.7846 0.022 Uiso 1 1 calc R
C3 C 0.3601(3) 0.76122(13) 0.69765(16) 0.0180(6) Uani 1 1 d .
C4 C 0.3211(3) 0.77210(12) 0.62375(15) 0.0180(6) Uani 1 1 d .
C5 C 0.2076(3) 0.81855(12) 0.61197(15) 0.0189(6) Uani 1 1 d .
H5 H 0.1603 0.8343 0.5669 0.023 Uiso 1 1 calc R
C13 C -0.0528(3) 0.76816(14) 0.68529(17) 0.0216(7) Uani 1 1 d .
C6 C 0.4949(3) 0.72344(12) 0.71609(16) 0.0202(6) Uani 1 1 d .
C7 C 0.5180(3) 0.69961(15) 0.63979(14) 0.0229(6) Uani 1 1 d .
H7A H 0.6126 0.7076 0.6356 0.028 Uiso 1 1 calc R
H7B H 0.4979 0.6463 0.6325 0.028 Uiso 1 1 calc R
C8 C 0.4265(3) 0.74538(14) 0.58162(16) 0.0224(7) Uani 1 1 d .
C9 C 0.4998(3) 0.65644(14) 0.76568(17) 0.0268(7) Uani 1 1 d .
H9A H 0.4780 0.6720 0.8118 0.040 Uiso 1 1 calc R
H9B H 0.5897 0.6350 0.7731 0.040 Uiso 1 1 calc R
H9C H 0.4350 0.6194 0.7439 0.040 Uiso 1 1 calc R
C10 C 0.5983(3) 0.78032(14) 0.75143(17) 0.0276(7) Uani 1 1 d .
H10A H 0.6005 0.8224 0.7191 0.041 Uiso 1 1 calc R
H10B H 0.6868 0.7572 0.7614 0.041 Uiso 1 1 calc R
H10C H 0.5736 0.7976 0.7964 0.041 Uiso 1 1 calc R
C11 C 0.3754(3) 0.69934(16) 0.51510(15) 0.0296(7) Uani 1 1 d .
H11A H 0.3321 0.6546 0.5290 0.044 Uiso 1 1 calc R
H11B H 0.4506 0.6855 0.4916 0.044 Uiso 1 1 calc R
H11C H 0.3109 0.7283 0.4819 0.044 Uiso 1 1 calc R
C12 C 0.4987(3) 0.81329(13) 0.55778(16) 0.0261(7) Uani 1 1 d .
H12A H 0.4353 0.8432 0.5248 0.039 Uiso 1 1 calc R
H12B H 0.5713 0.7970 0.5335 0.039 Uiso 1 1 calc R
H12C H 0.5355 0.8430 0.5998 0.039 Uiso 1 1 calc R
C14 C 0.0173(3) 0.90502(13) 0.77559(16) 0.0203(6) Uani 1 1 d .
C15 C 0.1253(3) 0.95107(13) 0.80223(16) 0.0235(7) Uani 1 1 d .
H14 H 0.1992 0.9540 0.7778 0.028 Uiso 1 1 calc R
C16 C 0.1256(3) 0.99187(14) 0.86313(16) 0.0262(7) Uani 1 1 d .
H15 H 0.1998 1.0226 0.8807 0.031 Uiso 1 1 calc R
C17 C 0.0188(3) 0.98857(14) 0.89893(17) 0.0299(8) Uani 1 1 d .
H16 H 0.0185 1.0179 0.9404 0.036 Uiso 1 1 calc R
C18 C -0.0882(3) 0.94245(15) 0.87449(17) 0.0281(7) Uani 1 1 d .
H17 H -0.1612 0.9397 0.8996 0.034 Uiso 1 1 calc R
C19 C -0.0886(3) 0.90037(14) 0.81331(16) 0.0250(7) Uani 1 1 d .
H18 H -0.1613 0.8682 0.7970 0.030 Uiso 1 1 calc R
C20 C -0.0648(3) 0.92080(13) 0.62505(16) 0.0200(6) Uani 1 1 d .
C21 C -0.0173(3) 0.99246(14) 0.62010(17) 0.0313(8) Uani 1 1 d .
H20 H 0.0595 1.0084 0.6523 0.038 Uiso 1 1 calc R
C22 C -0.0807(4) 1.04045(15) 0.56902(18) 0.0352(8) Uani 1 1 d .
H21 H -0.0463 1.0889 0.5658 0.042 Uiso 1 1 calc R
C23 C -0.1930(3) 1.01916(16) 0.52271(19) 0.0362(8) Uani 1 1 d .
H22 H -0.2370 1.0529 0.4881 0.043 Uiso 1 1 calc R
C24 C -0.2416(3) 0.94863(17) 0.5268(2) 0.0426(9) Uani 1 1 d .
H23 H -0.3191 0.9333 0.4947 0.051 Uiso 1 1 calc R
C25 C -0.1776(3) 0.89998(16) 0.57762(19) 0.0354(8) Uani 1 1 d .
H24 H -0.2118 0.8513 0.5800 0.043 Uiso 1 1 calc R
C26 C 0.1485(3) 0.62038(14) 0.75681(17) 0.0255(7) Uani 1 1 d .
H25A H 0.1964 0.5780 0.7399 0.031 Uiso 1 1 calc R
H25B H 0.2084 0.6421 0.7983 0.031 Uiso 1 1 calc R
C28 C 0.0332(4) 0.49212(16) 0.8351(2) 0.0442(9) Uani 1 1 d .
H26A H 0.0463 0.4544 0.7999 0.066 Uiso 1 1 calc R
H26B H -0.0430 0.4784 0.8578 0.066 Uiso 1 1 calc R
H26C H 0.1137 0.4957 0.8717 0.066 Uiso 1 1 calc R
C29 C -0.0554(3) 0.65041(16) 0.85347(18) 0.0375(8) Uani 1 1 d .
H27A H 0.0144 0.6549 0.8959 0.056 Uiso 1 1 calc R
H27B H -0.1379 0.6324 0.8678 0.056 Uiso 1 1 calc R
H27C H -0.0717 0.6989 0.8306 0.056 Uiso 1 1 calc R
C27 C -0.1417(3) 0.56772(15) 0.71308(18) 0.0354(8) Uani 1 1 d .
H28A H -0.1625 0.6138 0.6863 0.053 Uiso 1 1 calc R
H28B H -0.2205 0.5511 0.7321 0.053 Uiso 1 1 calc R
H28C H -0.1160 0.5298 0.6811 0.053 Uiso 1 1 calc R
C30 C 0.0611(3) 0.63521(14) 0.57086(16) 0.0234(6) Uani 1 1 d U
H29A H 0.1468 0.6231 0.5555 0.028 Uiso 1 1 calc R
H29B H 0.0285 0.5883 0.5886 0.028 Uiso 1 1 calc R
C31 C -0.2305(3) 0.64602(17) 0.50266(19) 0.0370(7) Uani 1 1 d U
H30A H -0.2456 0.5952 0.5172 0.056 Uiso 1 1 calc R
H30B H -0.2925 0.6576 0.4585 0.056 Uiso 1 1 calc R
H30C H -0.2455 0.6802 0.5406 0.056 Uiso 1 1 calc R
C32 C -0.0376(3) 0.75226(14) 0.45331(18) 0.0347(8) Uani 1 1 d .
H31A H -0.0497 0.7878 0.4907 0.052 Uiso 1 1 calc R
H31B H -0.1052 0.7611 0.4106 0.052 Uiso 1 1 calc R
H31C H 0.0516 0.7583 0.4411 0.052 Uiso 1 1 calc R
C33 C -0.0248(3) 0.59127(15) 0.41380(17) 0.0311(7) Uani 1 1 d U
H32A H 0.0672 0.5973 0.4057 0.047 Uiso 1 1 calc R
H32B H -0.0868 0.6028 0.3696 0.047 Uiso 1 1 calc R
H32C H -0.0385 0.5401 0.4280 0.047 Uiso 1 1 calc R
Si2 Si -0.05607(9) 0.65559(4) 0.48682(5) 0.02341(19) Uani 1 1 d U
Si1 Si -0.00042(9) 0.58387(4) 0.78894(5) 0.0256(2) Uani 1 1 d .
P1 P 0.00891(7) 0.85473(3) 0.69233(4) 0.01887(17) Uani 1 1 d .
Zr1 Zr 0.11683(3) 0.705809(13) 0.668823(16) 0.01800(7) Uani 1 1 d .
H1 H -0.141(3) 0.7576(14) 0.6867(16) 0.030(8) Uiso 1 1 d .

loop_
_atom_site_aniso_label
_atom_site_aniso_U_11
_atom_site_aniso_U_22
_atom_site_aniso_U_33
_atom_site_aniso_U_23
_atom_site_aniso_U_13
_atom_site_aniso_U_12
C1 0.0167(15) 0.0123(12) 0.0292(18) -0.0006(12) 0.0037(13) -0.0023(11)
C2 0.0203(15) 0.0189(12) 0.0164(14) -0.0038(12) 0.0043(12) -0.0030(12)
C3 0.0173(16) 0.0155(12) 0.0219(17) 0.0005(12) 0.0055(13) -0.0035(11)
C4 0.0173(15) 0.0170(13) 0.0204(16) -0.0024(11) 0.0058(13) -0.0043(11)
C5 0.0192(16) 0.0179(12) 0.0201(16) 0.0011(11) 0.0047(13) -0.0052(11)
C13 0.0150(16) 0.0191(13) 0.0308(19) 0.0003(12) 0.0043(14) 0.0003(12)
C6 0.0141(15) 0.0201(14) 0.0262(17) -0.0014(11) 0.0028(13) 0.0015(11)
C7 0.0209(15) 0.0219(13) 0.0283(16) -0.0027(14) 0.0105(13) 0.0014(13)
C8 0.0201(16) 0.0213(13) 0.0272(18) -0.0027(12) 0.0078(14) -0.0013(12)
C9 0.0199(17) 0.0279(14) 0.0321(19) 0.0006(13) 0.0030(15) 0.0031(13)
C10 0.0169(16) 0.0296(16) 0.0352(19) -0.0009(13) 0.0015(14) -0.0006(12)
C11 0.0276(17) 0.0326(15) 0.0304(18) -0.0082(15) 0.0100(14) -0.0022(15)
C12 0.0231(17) 0.0267(15) 0.0310(19) -0.0007(13) 0.0116(15) -0.0003(12)
C14 0.0191(16) 0.0149(12) 0.0263(17) 0.0038(12) 0.0026(13) 0.0023(11)
C15 0.0229(17) 0.0195(13) 0.0286(19) 0.0018(13) 0.0063(14) 0.0011(12)
C16 0.0298(19) 0.0201(14) 0.0279(19) 0.0002(13) 0.0026(15) -0.0030(13)
C17 0.045(2) 0.0209(14) 0.0240(18) -0.0002(13) 0.0054(16) 0.0063(14)
C18 0.0251(18) 0.0309(15) 0.0310(19) 0.0035(14) 0.0125(15) 0.0050(14)
C19 0.0206(17) 0.0249(14) 0.0296(19) 0.0016(13) 0.0046(14) 0.0010(12)
C20 0.0193(16) 0.0176(13) 0.0254(17) -0.0021(12) 0.0101(13) -0.0003(12)
C21 0.036(2) 0.0254(15) 0.030(2) -0.0023(13) 0.0006(16) -0.0076(14)
C22 0.051(2) 0.0187(14) 0.034(2) 0.0034(14) 0.0021(18) -0.0045(14)
C23 0.037(2) 0.0305(16) 0.041(2) 0.0126(16) 0.0056(18) 0.0087(15)
C24 0.026(2) 0.0446(19) 0.053(3) 0.0141(18) -0.0059(18) -0.0070(16)
C25 0.0278(19) 0.0289(15) 0.047(2) 0.0117(15) -0.0002(17) -0.0051(14)
C26 0.0227(17) 0.0189(13) 0.034(2) -0.0029(13) 0.0028(15) 0.0009(12)
C28 0.049(2) 0.0353(17) 0.051(3) 0.0101(17) 0.017(2) 0.0011(16)
C29 0.039(2) 0.0436(18) 0.032(2) 0.0003(16) 0.0128(17) 0.0001(16)
C27 0.0282(19) 0.0329(16) 0.047(2) -0.0017(15) 0.0114(17) -0.0061(14)
C30 0.0244(13) 0.0208(13) 0.0261(12) 0.0026(11) 0.0075(10) -0.0018(12)
C31 0.0242(10) 0.0471(17) 0.040(2) -0.0088(16) 0.0074(12) -0.0024(14)
C32 0.041(2) 0.0314(16) 0.030(2) 0.0012(15) 0.0020(17) 0.0016(15)
C33 0.0350(18) 0.0301(14) 0.0283(14) -0.0041(11) 0.0059(13) 0.0031(14)
Si2 0.0236(5) 0.0216(4) 0.0250(5) -0.0025(3) 0.0040(4) -0.0010(3)
Si1 0.0287(5) 0.0236(4) 0.0262(5) 0.0028(4) 0.0093(4) -0.0009(4)
P1 0.0161(4) 0.0162(3) 0.0251(4) -0.0005(3) 0.0055(3) 0.0000(3)
Zr1 0.01625(13) 0.01500(11) 0.02321(15) -0.00037(14) 0.00469(11) -0.00096(14)

loop_
_atom_type_symbol
_atom_type_description
_atom_type_scat_dispersion_real
_atom_type_scat_dispersion_imag
_atom_type_scat_source
C C 0.0033 0.0016 'International Tables Vol C Tables 4.2.6.8 and 6.1.1.4'
H H 0.0000 0.0000 'International Tables Vol C Tables 4.2.6.8 and 6.1.1.4'
Si Si 0.0817 0.0704 'International Tables Vol C Tables 4.2.6.8 and 6.1.1.4'
P P 0.1023 0.0942 'International Tables Vol C Tables 4.2.6.8 and 6.1.1.4'
Zr Zr -2.9673 0.5597 'International Tables Vol C Tables 4.2.6.8 and 6.1.1.4'

loop_
_geom_angle_atom_site_label_1
_geom_angle_atom_site_label_2
_geom_angle_atom_site_label_3
_geom_angle
C5 C1 C2 108.2(2)
C5 C1 P1 120.8(2)
C2 C1 P1 122.5(2)
C5 C1 Zr1 77.06(14)
C2 C1 Zr1 75.61(14)
P1 C1 Zr1 87.24(10)
C3 C2 C1 107.0(2)
C3 C2 Zr1 78.74(15)
C1 C2 Zr1 70.96(14)
C3 C2 H2 126.5
C1 C2 H2 126.5
Zr1 C2 H2 116.0
C4 C3 C2 108.9(2)
C4 C3 C6 112.5(3)
C2 C3 C6 137.4(3)
C4 C3 Zr1 75.67(16)
C2 C3 Zr1 69.49(15)
C6 C3 Zr1 130.86(16)
C3 C4 C5 108.9(3)
C3 C4 C8 112.1(2)
C5 C4 C8 137.3(3)
C3 C4 Zr1 73.64(16)
C5 C4 Zr1 69.99(15)
C8 C4 Zr1 133.14(16)
C4 C5 C1 107.1(2)
C4 C5 Zr1 78.64(15)
C1 C5 Zr1 69.81(14)
C4 C5 H5 126.5
C1 C5 H5 126.5
Zr1 C5 H5 117.1
P1 C13 Zr1 101.81(15)
P1 C13 H1 122.7(16)
Zr1 C13 H1 135.4(16)
C3 C6 C9 115.5(2)
C3 C6 C10 108.75(19)
C9 C6 C10 108.3(2)
C3 C6 C7 100.6(2)
C9 C6 C7 110.8(2)
C10 C6 C7 112.8(2)
C8 C7 C6 110.0(2)
C8 C7 H7A 109.7
C6 C7 H7A 109.7
C8 C7 H7B 109.7
C6 C7 H7B 109.7
H7A C7 H7B 108.2
C4 C8 C11 116.0(2)
C4 C8 C12 108.4(2)
C11 C8 C12 107.7(3)
C4 C8 C7 100.7(2)
C11 C8 C7 111.9(2)
C12 C8 C7 112.1(2)
C6 C9 H9A 109.5
C6 C9 H9B 109.5
H9A C9 H9B 109.5
C6 C9 H9C 109.5
H9A C9 H9C 109.5
H9B C9 H9C 109.5
C6 C10 H10A 109.5
C6 C10 H10B 109.5
H10A C10 H10B 109.5
C6 C10 H10C 109.5
H10A C10 H10C 109.5
H10B C10 H10C 109.5
C8 C11 H11A 109.5
C8 C11 H11B 109.5
H11A C11 H11B 109.5
C8 C11 H11C 109.5
H11A C11 H11C 109.5
H11B C11 H11C 109.5
C8 C12 H12A 109.5
C8 C12 H12B 109.5
H12A C12 H12B 109.5
C8 C12 H12C 109.5
H12A C12 H12C 109.5
H12B C12 H12C 109.5
C19 C14 C15 118.5(3)
C19 C14 P1 119.5(2)
C15 C14 P1 121.9(2)
C16 C15 C14 120.8(3)
C16 C15 H14 119.6
C14 C15 H14 119.6
C15 C16 C17 120.3(3)
C15 C16 H15 119.9
C17 C16 H15 119.9
C16 C17 C18 120.1(3)
C16 C17 H16 120.0
C18 C17 H16 120.0
C17 C18 C19 119.9(3)
C17 C18 H17 120.0
C19 C18 H17 120.0
C18 C19 C14 120.3(3)
C18 C19 H18 119.8
C14 C19 H18 119.8
C25 C20 C21 117.9(3)
C25 C20 P1 118.3(2)
C21 C20 P1 123.7(2)
C22 C21 C20 120.6(3)
C22 C21 H20 119.7
C20 C21 H20 119.7
C23 C22 C21 120.8(3)
C23 C22 H21 119.6
C21 C22 H21 119.6
C22 C23 C24 119.5(3)
C22 C23 H22 120.2
C24 C23 H22 120.2
C23 C24 C25 120.0(3)
C23 C24 H23 120.0
C25 C24 H23 120.0
C24 C25 C20 121.2(3)
C24 C25 H24 119.4
C20 C25 H24 119.4
Si1 C26 Zr1 117.88(14)
Si1 C26 H25A 107.8
Zr1 C26 H25A 107.8
Si1 C26 H25B 107.8
Zr1 C26 H25B 107.8
H25A C26 H25B 107.2
Si1 C28 H26A 109.5
Si1 C28 H26B 109.5
H26A C28 H26B 109.5
Si1 C28 H26C 109.5
H26A C28 H26C 109.5
H26B C28 H26C 109.5
Si1 C29 H27A 109.5
Si1 C29 H27B 109.5
H27A C29 H27B 109.5
Si1 C29 H27C 109.5
H27A C29 H27C 109.5
H27B C29 H27C 109.5
Si1 C27 H28A 109.5
Si1 C27 H28B 109.5
H28A C27 H28B 109.5
Si1 C27 H28C 109.5
H28A C27 H28C 109.5
H28B C27 H28C 109.5
Si2 C30 Zr1 129.12(13)
Si2 C30 H29A 105.0
Zr1 C30 H29A 105.0
Si2 C30 H29B 105.0
Zr1 C30 H29B 105.0
H29A C30 H29B 105.9
Si2 C31 H30A 109.5
Si2 C31 H30B 109.5
H30A C31 H30B 109.5
Si2 C31 H30C 109.5
H30A C31 H30C 109.5
H30B C31 H30C 109.5
Si2 C32 H31A 109.5
Si2 C32 H31B 109.5
H31A C32 H31B 109.5
Si2 C32 H31C 109.5
H31A C32 H31C 109.5
H31B C32 H31C 109.5
Si2 C33 H32A 109.5
Si2 C33 H32B 109.5
H32A C33 H32B 109.5
Si2 C33 H32C 109.5
H32A C33 H32C 109.5
H32B C33 H32C 109.5
C30 Si2 C31 109.43(15)
C30 Si2 C33 110.19(13)
C31 Si2 C33 110.42(15)
C30 Si2 C32 112.86(13)
C31 Si2 C32 107.13(15)
C33 Si2 C32 106.74(14)
C26 Si1 C29 109.86(14)
C26 Si1 C27 111.48(15)
C29 Si1 C27 109.08(15)
C26 Si1 C28 112.03(14)
C29 Si1 C28 108.37(15)
C27 Si1 C28 105.88(15)
C13 P1 C1 100.21(13)
C13 P1 C14 119.83(14)
C1 P1 C14 106.99(13)
C13 P1 C20 117.01(14)
C1 P1 C20 108.56(13)
C14 P1 C20 103.51(12)
C1 P1 Zr1 55.72(7)
C14 P1 Zr1 128.53(9)
C20 P1 Zr1 127.65(9)
C13 Zr1 C30 109.10(11)
C13 Zr1 C26 105.72(11)
C30 Zr1 C26 101.86(10)
C13 Zr1 C1 70.73(10)
C30 Zr1 C1 130.59(10)
C26 Zr1 C1 126.38(10)
C13 Zr1 C2 91.23(10)
C30 Zr1 C2 147.64(10)
C26 Zr1 C2 96.18(9)
C1 Zr1 C2 33.43(8)
C13 Zr1 C5 89.95(10)
C30 Zr1 C5 99.41(10)
C26 Zr1 C5 147.52(10)
C1 Zr1 C5 33.13(9)
C2 Zr1 C5 54.42(9)
C13 Zr1 C3 121.52(9)
C30 Zr1 C3 118.83(10)
C26 Zr1 C3 95.60(9)
C1 Zr1 C3 53.26(8)
C2 Zr1 C3 31.77(8)
C5 Zr1 C3 52.38(9)
C13 Zr1 C4 120.30(9)
C30 Zr1 C4 95.21(10)
C26 Zr1 C4 121.71(10)
C1 Zr1 C4 52.90(8)
C2 Zr1 C4 52.44(8)
C5 Zr1 C4 31.37(8)
C3 Zr1 C4 30.69(8)
C13 Zr1 P1 33.69(7)
C30 Zr1 P1 126.35(7)
C26 Zr1 P1 121.32(8)
C1 Zr1 P1 37.04(7)
C2 Zr1 P1 61.47(6)
C5 Zr1 P1 60.55(6)
C3 Zr1 P1 88.94(6)
C4 Zr1 P1 88.18(5)

loop_
_geom_bond_atom_site_label_1
_geom_bond_atom_site_label_2
_geom_bond_distance
C1 C5 1.431(4)
C1 C2 1.432(4)
C1 P1 1.792(3)
C1 Zr1 2.458(2)
C2 C3 1.416(4)
C2 Zr1 2.519(2)
C2 H2 0.9500
C3 C4 1.403(4)
C3 C6 1.517(4)
C3 Zr1 2.637(3)
C4 C5 1.414(4)
C4 C8 1.520(4)
C4 Zr1 2.663(3)
C5 Zr1 2.552(2)
C5 H5 0.9500
C13 P1 1.684(3)
C13 Zr1 2.128(3)
C13 H1 0.93(3)
C6 C9 1.530(4)
C6 C10 1.540(4)
C6 C7 1.565(4)
C7 C8 1.554(4)
C7 H7A 0.9900
C7 H7B 0.9900
C8 C11 1.526(4)
C8 C12 1.538(4)
C9 H9A 0.9800
C9 H9B 0.9800
C9 H9C 0.9800
C10 H10A 0.9800
C10 H10B 0.9800
C10 H10C 0.9800
C11 H11A 0.9800
C11 H11B 0.9800
C11 H11C 0.9800
C12 H12A 0.9800
C12 H12B 0.9800
C12 H12C 0.9800
C14 C19 1.393(4)
C14 C15 1.402(4)
C14 P1 1.811(3)
C15 C16 1.370(4)
C15 H14 0.9500
C16 C17 1.377(4)
C16 H15 0.9500
C17 C18 1.386(4)
C17 H16 0.9500
C18 C19 1.387(4)
C18 H17 0.9500
C19 H18 0.9500
C20 C25 1.382(4)
C20 C21 1.392(4)
C20 P1 1.813(3)
C21 C22 1.376(4)
C21 H20 0.9500
C22 C23 1.370(4)
C22 H21 0.9500
C23 C24 1.375(4)
C23 H22 0.9500
C24 C25 1.383(4)
C24 H23 0.9500
C25 H24 0.9500
C26 Si1 1.848(3)
C26 Zr1 2.256(3)
C26 H25A 0.9900
C26 H25B 0.9900
C28 Si1 1.880(3)
C28 H26A 0.9800
C28 H26B 0.9800
C28 H26C 0.9800
C29 Si1 1.869(3)
C29 H27A 0.9800
C29 H27B 0.9800
C29 H27C 0.9800
C27 Si1 1.873(3)
C27 H28A 0.9800
C27 H28B 0.9800
C27 H28C 0.9800
C30 Si2 1.855(3)
C30 Zr1 2.245(3)
C30 H29A 0.9900
C30 H29B 0.9900
C31 Si2 1.857(3)
C31 H30A 0.9800
C31 H30B 0.9800
C31 H30C 0.9800
C32 Si2 1.881(3)
C32 H31A 0.9800
C32 H31B 0.9800
C32 H31C 0.9800
C33 Si2 1.877(3)
C33 H32A 0.9800
C33 H32B 0.9800
C33 H32C 0.9800
P1 Zr1 2.9715(7)

loop_
_geom_torsion_atom_site_label_1
_geom_torsion_atom_site_label_2
_geom_torsion_atom_site_label_3
_geom_torsion_atom_site_label_4
_geom_torsion
C5 C1 C2 C3 0.4(3)
P1 C1 C2 C3 148.40(19)
Zr1 C1 C2 C3 71.25(17)
C5 C1 C2 Zr1 -70.89(17)
P1 C1 C2 Zr1 77.14(17)
C1 C2 C3 C4 0.1(3)
Zr1 C2 C3 C4 65.97(18)
C1 C2 C3 C6 165.4(3)
Zr1 C2 C3 C6 -128.7(3)
C1 C2 C3 Zr1 -65.89(16)
C2 C3 C4 C5 -0.5(3)
C6 C3 C4 C5 -169.8(2)
Zr1 C3 C4 C5 61.48(17)
C2 C3 C4 C8 167.5(2)
C6 C3 C4 C8 -1.9(3)
Zr1 C3 C4 C8 -130.54(19)
C2 C3 C4 Zr1 -62.00(18)
C6 C3 C4 Zr1 128.68(19)
C3 C4 C5 C1 0.7(3)
C8 C4 C5 C1 -162.7(3)
Zr1 C4 C5 C1 64.53(16)
C3 C4 C5 Zr1 -63.80(18)
C8 C4 C5 Zr1 132.7(3)
C2 C1 C5 C4 -0.7(3)
P1 C1 C5 C4 -149.36(18)
Zr1 C1 C5 C4 -70.57(17)
C2 C1 C5 Zr1 69.90(17)
P1 C1 C5 Zr1 -78.79(16)
C4 C3 C6 C9 -129.8(2)
C2 C3 C6 C9 65.2(4)
Zr1 C3 C6 C9 -39.6(4)
C4 C3 C6 C10 108.1(3)
C2 C3 C6 C10 -56.9(4)
Zr1 C3 C6 C10 -161.7(2)
C4 C3 C6 C7 -10.5(3)
C2 C3 C6 C7 -175.5(3)
Zr1 C3 C6 C7 79.7(3)
C3 C6 C7 C8 19.0(3)
C9 C6 C7 C8 141.7(2)
C10 C6 C7 C8 -96.7(2)
C3 C4 C8 C11 134.3(2)
C5 C4 C8 C11 -62.6(4)
Zr1 C4 C8 C11 46.3(4)
C3 C4 C8 C12 -104.5(3)
C5 C4 C8 C12 58.6(4)
Zr1 C4 C8 C12 167.6(2)
C3 C4 C8 C7 13.3(3)
C5 C4 C8 C7 176.4(3)
Zr1 C4 C8 C7 -74.6(3)
C6 C7 C8 C4 -19.9(3)
C6 C7 C8 C11 -143.7(2)
C6 C7 C8 C12 95.1(3)
C19 C14 C15 C16 -1.4(4)
P1 C14 C15 C16 176.1(2)
C14 C15 C16 C17 -0.5(4)
C15 C16 C17 C18 1.6(4)
C16 C17 C18 C19 -0.9(4)
C17 C18 C19 C14 -1.0(4)
C15 C14 C19 C18 2.1(4)
P1 C14 C19 C18 -175.5(2)
C25 C20 C21 C22 -0.5(5)
P1 C20 C21 C22 -178.0(3)
C20 C21 C22 C23 1.0(5)
C21 C22 C23 C24 -1.0(5)
C22 C23 C24 C25 0.4(5)
C23 C24 C25 C20 0.1(5)
C21 C20 C25 C24 0.0(5)
P1 C20 C25 C24 177.6(3)
Zr1 C30 Si2 C31 -75.9(2)
Zr1 C30 Si2 C33 162.50(18)
Zr1 C30 Si2 C32 43.3(2)
Zr1 C26 Si1 C29 -80.52(19)
Zr1 C26 Si1 C27 40.52(19)
Zr1 C26 Si1 C28 158.98(15)
Zr1 C13 P1 C1 0.29(17)
Zr1 C13 P1 C14 -116.17(14)
Zr1 C13 P1 C20 117.35(14)
C5 C1 P1 C13 72.9(2)
C2 C1 P1 C13 -71.2(2)
Zr1 C1 P1 C13 -0.25(14)
C5 C1 P1 C14 -161.39(19)
C2 C1 P1 C14 54.5(2)
Zr1 C1 P1 C14 125.45(10)
C5 C1 P1 C20 -50.3(2)
C2 C1 P1 C20 165.6(2)
Zr1 C1 P1 C20 -123.43(11)
C5 C1 P1 Zr1 73.16(18)
C2 C1 P1 Zr1 -70.99(19)
C19 C14 P1 C13 -40.9(3)
C15 C14 P1 C13 141.5(2)
C19 C14 P1 C1 -153.8(2)
C15 C14 P1 C1 28.6(2)
C19 C14 P1 C20 91.6(2)
C15 C14 P1 C20 -85.9(2)
C19 C14 P1 Zr1 -94.5(2)
C15 C14 P1 Zr1 88.0(2)
C25 C20 P1 C13 8.2(3)
C21 C20 P1 C13 -174.4(2)
C25 C20 P1 C1 120.6(2)
C21 C20 P1 C1 -62.0(3)
C25 C20 P1 C14 -125.9(2)
C21 C20 P1 C14 51.5(3)
C25 C20 P1 Zr1 60.1(3)
C21 C20 P1 Zr1 -122.5(2)
P1 C13 Zr1 C30 -127.69(14)
P1 C13 Zr1 C26 123.44(14)
P1 C13 Zr1 C1 -0.22(13)
P1 C13 Zr1 C2 26.67(15)
P1 C13 Zr1 C5 -27.74(14)
P1 C13 Zr1 C3 16.49(19)
P1 C13 Zr1 C4 -19.41(19)
Si2 C30 Zr1 C13 34.7(2)
Si2 C30 Zr1 C26 146.15(18)
Si2 C30 Zr1 C1 -45.9(2)
Si2 C30 Zr1 C2 -91.4(2)
Si2 C30 Zr1 C5 -58.5(2)
Si2 C30 Zr1 C3 -110.59(19)
Si2 C30 Zr1 C4 -89.90(19)
Si2 C30 Zr1 P1 1.7(2)
Si1 C26 Zr1 C13 32.72(18)
Si1 C26 Zr1 C30 -81.26(17)
Si1 C26 Zr1 C1 110.11(16)
Si1 C26 Zr1 C2 125.76(15)
Si1 C26 Zr1 C5 148.87(14)
Si1 C26 Zr1 C3 157.70(15)
Si1 C26 Zr1 C4 174.93(12)
Si1 C26 Zr1 P1 65.53(17)
C5 C1 Zr1 C13 -122.28(18)
C2 C1 Zr1 C13 124.82(18)
P1 C1 Zr1 C13 0.20(12)
C5 C1 Zr1 C30 -23.3(2)
C2 C1 Zr1 C30 -136.15(16)
P1 C1 Zr1 C30 99.23(14)
C5 C1 Zr1 C26 142.03(16)
C2 C1 Zr1 C26 29.1(2)
P1 C1 Zr1 C26 -95.48(14)
C5 C1 Zr1 C2 112.9(2)
P1 C1 Zr1 C2 -124.6(2)
C2 C1 Zr1 C5 -112.9(2)
P1 C1 Zr1 C5 122.5(2)
C5 C1 Zr1 C3 75.54(17)
C2 C1 Zr1 C3 -37.36(15)
P1 C1 Zr1 C3 -161.98(16)
C5 C1 Zr1 C4 36.88(15)
C2 C1 Zr1 C4 -76.02(16)
P1 C1 Zr1 C4 159.36(16)
C5 C1 Zr1 P1 -122.5(2)
C2 C1 Zr1 P1 124.6(2)
C3 C2 Zr1 C13 -163.37(17)
C1 C2 Zr1 C13 -50.82(17)
C3 C2 Zr1 C30 -33.2(2)
C1 C2 Zr1 C30 79.4(2)
C3 C2 Zr1 C26 90.67(17)
C1 C2 Zr1 C26 -156.78(17)
C3 C2 Zr1 C1 -112.6(2)
C3 C2 Zr1 C5 -74.32(17)
C1 C2 Zr1 C5 38.24(15)
C1 C2 Zr1 C3 112.6(2)
C3 C2 Zr1 C4 -35.05(15)
C1 C2 Zr1 C4 77.51(17)
C3 C2 Zr1 P1 -146.91(17)
C1 C2 Zr1 P1 -34.35(14)
C4 C5 Zr1 C13 166.10(17)
C1 C5 Zr1 C13 52.95(17)
C4 C5 Zr1 C30 -84.54(17)
C1 C5 Zr1 C30 162.31(16)
C4 C5 Zr1 C26 45.9(3)
C1 C5 Zr1 C26 -67.3(2)
C4 C5 Zr1 C1 113.2(2)
C4 C5 Zr1 C2 74.55(17)
C1 C5 Zr1 C2 -38.60(15)
C4 C5 Zr1 C3 34.76(15)
C1 C5 Zr1 C3 -78.40(17)
C1 C5 Zr1 C4 -113.2(2)
C4 C5 Zr1 P1 148.85(18)
C1 C5 Zr1 P1 35.70(13)
C4 C3 Zr1 C13 -97.27(18)
C2 C3 Zr1 C13 19.6(2)
C6 C3 Zr1 C13 155.2(2)
C4 C3 Zr1 C30 43.58(17)
C2 C3 Zr1 C30 160.46(15)
C6 C3 Zr1 C30 -63.9(3)
C4 C3 Zr1 C26 150.42(16)
C2 C3 Zr1 C26 -92.70(17)
C6 C3 Zr1 C26 42.9(3)
C4 C3 Zr1 C1 -77.47(16)
C2 C3 Zr1 C1 39.41(15)
C6 C3 Zr1 C1 175.0(3)
C4 C3 Zr1 C2 -116.9(2)
C6 C3 Zr1 C2 135.6(3)
C4 C3 Zr1 C5 -35.56(14)
C2 C3 Zr1 C5 81.33(17)
C6 C3 Zr1 C5 -143.0(3)
C2 C3 Zr1 C4 116.9(2)
C6 C3 Zr1 C4 -107.5(3)
C4 C3 Zr1 P1 -88.21(14)
C2 C3 Zr1 P1 28.67(15)
C6 C3 Zr1 P1 164.3(3)
C3 C4 Zr1 C13 101.63(18)
C5 C4 Zr1 C13 -16.2(2)
C8 C4 Zr1 C13 -153.1(2)
C3 C4 Zr1 C30 -142.66(15)
C5 C4 Zr1 C30 99.56(17)
C8 C4 Zr1 C30 -37.4(3)
C3 C4 Zr1 C26 -35.27(18)
C5 C4 Zr1 C26 -153.05(16)
C8 C4 Zr1 C26 70.0(3)
C3 C4 Zr1 C1 78.73(17)
C5 C4 Zr1 C1 -39.05(15)
C8 C4 Zr1 C1 -176.0(3)
C3 C4 Zr1 C2 36.33(14)
C5 C4 Zr1 C2 -81.45(17)
C8 C4 Zr1 C2 141.6(3)
C3 C4 Zr1 C5 117.8(2)
C8 C4 Zr1 C5 -137.0(3)
C5 C4 Zr1 C3 -117.8(2)
C8 C4 Zr1 C3 105.2(3)
C3 C4 Zr1 P1 91.00(14)
C5 C4 Zr1 P1 -26.78(15)
C8 C4 Zr1 P1 -163.8(3)
C1 P1 Zr1 C13 -179.7(2)
C14 P1 Zr1 C13 95.55(19)
C20 P1 Zr1 C13 -91.90(19)
C13 P1 Zr1 C30 68.19(19)
C1 P1 Zr1 C30 -111.46(15)
C14 P1 Zr1 C30 163.74(15)
C20 P1 Zr1 C30 -23.71(15)
C13 P1 Zr1 C26 -70.08(18)
C1 P1 Zr1 C26 110.27(15)
C14 P1 Zr1 C26 25.47(15)
C20 P1 Zr1 C26 -161.99(14)
C13 P1 Zr1 C1 179.7(2)
C14 P1 Zr1 C1 -84.79(17)
C20 P1 Zr1 C1 87.75(16)
C13 P1 Zr1 C2 -149.28(17)
C1 P1 Zr1 C2 31.06(13)
C14 P1 Zr1 C2 -53.73(14)
C20 P1 Zr1 C2 118.81(14)
C13 P1 Zr1 C5 147.69(17)
C1 P1 Zr1 C5 -31.96(13)
C14 P1 Zr1 C5 -116.76(14)
C20 P1 Zr1 C5 55.78(14)
C13 P1 Zr1 C3 -165.99(17)
C1 P1 Zr1 C3 14.35(13)
C14 P1 Zr1 C3 -70.44(14)
C20 P1 Zr1 C3 102.10(13)
C13 P1 Zr1 C4 163.32(17)
C1 P1 Zr1 C4 -16.34(13)
C14 P1 Zr1 C4 -101.13(13)
C20 P1 Zr1 C4 71.41(13)
